data_4327913
loop_
_publ_author_name
'Almudena Gallego'
'Oscar Castillo'
'Carlos J. G\'omez-Garc\'ia'
'F\'elix Zamora'
'Salom\'e Delgado'

_publ_contact_author
;
 Salom\'e Delgado. Departamento de Qu\'imica Inorg\'anica.
 Universidad Aut\'onoma de Madrid, E-28049 Madrid, Spain
;
_publ_contact_author_email salome.delgado@uam.es
_publ_contact_author_fax '+34-914 974 833'
_publ_contact_author_phone '+34-946 974 846'
_publ_section_title
;
 Electrical Conductivity and Luminescence in Coordination Polymers Based
 on Copper(I)-Halides and Sulfur-Pyrimidine Ligands
;
_journal_name_full 'Inorganic Chemistry'
_journal_page_first 718
_journal_page_last 727
_journal_paper_doi 10.1021/ic202255w
_journal_volume 51
_journal_year 2012
_chemical_formula_iupac '[Cu3(mu-Br)(mu-C4H3N2S)2]'
_chemical_formula_moiety 'C8 H6 Br Cu3 N4 S2'
_chemical_formula_sum 'C8 H6 Br Cu3 N4 S2'
_chemical_formula_weight 492.82
_chemical_name_systematic
;
poly-[(mu-bromido)bis(mu4-pyrimidine-2-thionato)tricopper(I)]
;
_space_group_IT_number 14
_symmetry_cell_setting monoclinic
_symmetry_space_group_name_Hall '-P 2ybc'
_symmetry_space_group_name_H-M 'P 1 21/c 1'
_atom_sites_solution_hydrogens geom
_atom_sites_solution_primary direct
_atom_sites_solution_secondary difmap
_audit_creation_method SHELXL97
_cell_angle_alpha 90.00
_cell_angle_beta 120.782(2)
_cell_angle_gamma 90.00
_cell_formula_units_Z 4
_cell_length_a 10.3368(3)
_cell_length_b 7.6318(3)
_cell_length_c 17.4468(6)
_cell_measurement_reflns_used 4817
_cell_measurement_temperature 100(2)
_cell_measurement_theta_max 26.06
_cell_measurement_theta_min 3.00
_cell_volume 1182.45(7)
_computing_cell_refinement 'Bruker SMART'
_computing_data_collection 'Bruker SMART'
_computing_data_reduction 'Bruker SAINT'
_computing_molecular_graphics 'Ortep-3 (Farrugia, 1997)'
_computing_publication_material 'WinGX (Farrugia, 1999)'
_computing_structure_refinement 'SHELXL-97 (Sheldrick, 1997)'
_computing_structure_solution 'Sir92 (Altamore et al., 1993)'
_diffrn_ambient_temperature 100(2)
_diffrn_measured_fraction_theta_full 0.998
_diffrn_measured_fraction_theta_max 0.998
_diffrn_measurement_device_type 'CCD area detector'
_diffrn_measurement_method 'phi and omega scans'
_diffrn_radiation_monochromator graphite
_diffrn_radiation_source 'fine-focus sealed tube'
_diffrn_radiation_type MoK\a
_diffrn_radiation_wavelength 0.71073
_diffrn_reflns_av_R_equivalents 0.0346
_diffrn_reflns_av_sigmaI/netI 0.0675
_diffrn_reflns_limit_h_max 12
_diffrn_reflns_limit_h_min -11
_diffrn_reflns_limit_k_max 6
_diffrn_reflns_limit_k_min -9
_diffrn_reflns_limit_l_max 18
_diffrn_reflns_limit_l_min -21
_diffrn_reflns_number 4817
_diffrn_reflns_theta_full 26.06
_diffrn_reflns_theta_max 26.06
_diffrn_reflns_theta_min 3.00
_diffrn_standards_decay_% 0
_diffrn_standards_interval_count 0
_diffrn_standards_interval_time 0
_diffrn_standards_number 0
_exptl_absorpt_coefficient_mu 9.059
_exptl_absorpt_correction_T_max 0.813
_exptl_absorpt_correction_T_min 0.500
_exptl_absorpt_correction_type analytical
_exptl_absorpt_process_details
;
Bruker (2008). SADABS, APEX2 and SAINT. 
Bruker AXS Inc., Madison, Wisconsin, USA.
;
_exptl_crystal_colour orange
_exptl_crystal_density_diffrn 2.768
_exptl_crystal_description plate
_exptl_crystal_F_000 944
_exptl_crystal_size_max 0.09
_exptl_crystal_size_mid 0.07
_exptl_crystal_size_min 0.02
_refine_diff_density_max 1.980
_refine_diff_density_min -0.518
_refine_diff_density_rms 0.167
_refine_ls_extinction_method none
_refine_ls_goodness_of_fit_ref 0.908
_refine_ls_hydrogen_treatment constr
_refine_ls_matrix_type full
_refine_ls_number_parameters 163
_refine_ls_number_reflns 2343
_refine_ls_number_restraints 0
_refine_ls_restrained_S_all 0.908
_refine_ls_R_factor_all 0.0472
_refine_ls_R_factor_gt 0.0311
_refine_ls_shift/su_max 0.001
_refine_ls_shift/su_mean 0.000
_refine_ls_structure_factor_coef Fsqd
_refine_ls_weighting_details 'calc w=1/[\s^2^(Fo^2^)+(0.0319P)^2^+0.0000P] where P=(Fo^2^+2Fc^2^)/3'
_refine_ls_weighting_scheme calc
_refine_ls_wR_factor_gt 0.0679
_refine_ls_wR_factor_ref 0.0696
_reflns_number_gt 1708
_reflns_number_total 2343
_reflns_threshold_expression >2sigma(I)
_cod_data_source_file ic202255w_si_001_3.cif
_cod_data_source_block compound5
_cod_original_sg_symbol_H-M 'P 21/c'
_cod_database_code 4327913

loop_
_symmetry_equiv_pos_as_xyz
'x, y, z'
'-x, y+1/2, -z+1/2'
'-x, -y, -z'
'x, -y-1/2, z-1/2'

loop_
_atom_site_label
_atom_site_type_symbol
_atom_site_fract_x
_atom_site_fract_y
_atom_site_fract_z
_atom_site_U_iso_or_equiv
_atom_site_adp_type
_atom_site_occupancy
_atom_site_symmetry_multiplicity
_atom_site_calc_flag
_atom_site_refinement_flags
Cu1 Cu 0.66797(7) 0.24214(9) 0.86454(4) 0.01408(18) Uani 1 1 d .
Cu2 Cu 0.49039(7) 0.55569(8) 0.85950(4) 0.01376(17) Uani 1 1 d .
Cu3 Cu 0.79692(8) 0.53957(9) 0.93262(4) 0.01574(18) Uani 1 1 d .
Br1 Br 0.93048(6) 0.28825(7) 0.90509(4) 0.01685(15) Uani 1 1 d .
C1 C 0.3166(6) 0.2974(6) 0.7164(3) 0.0087(11) Uani 1 1 d .
C2 C 0.1762(6) 0.4245(7) 0.7685(3) 0.0114(12) Uani 1 1 d .
H2 H 0.1680 0.5023 0.8084 0.014 Uiso 1 1 calc R
C3 C 0.0502(6) 0.3363(7) 0.7069(4) 0.0181(13) Uani 1 1 d .
H3 H -0.0427 0.3456 0.7055 0.022 Uiso 1 1 calc R
C4 C 0.0646(6) 0.2354(7) 0.6482(4) 0.0213(14) Uani 1 1 d .
H4 H -0.0221 0.1780 0.6024 0.026 Uiso 1 1 calc R
C5 C 0.6642(5) 0.2800(6) 1.0259(3) 0.0065(11) Uani 1 1 d .
C6 C 0.6930(6) -0.0096(7) 1.0021(3) 0.0102(11) Uani 1 1 d .
H6 H 0.7064 -0.0978 0.9684 0.012 Uiso 1 1 calc R
C7 C 0.6899(6) -0.0575(6) 1.0764(3) 0.0102(11) Uani 1 1 d .
H7 H 0.7039 -0.1758 1.0961 0.012 Uiso 1 1 calc R
C8 C 0.6655(5) 0.0743(7) 1.1218(3) 0.0105(12) Uani 1 1 d .
H8 H 0.6579 0.0445 1.1722 0.013 Uiso 1 1 calc R
N1 N 0.3099(5) 0.4064(5) 0.7752(3) 0.0077(9) Uani 1 1 d .
N2 N 0.1967(5) 0.2127(6) 0.6519(3) 0.0133(10) Uani 1 1 d .
N3 N 0.6780(5) 0.1560(5) 0.9750(3) 0.0094(10) Uani 1 1 d .
N4 N 0.6522(5) 0.2438(5) 1.0972(3) 0.0085(9) Uani 1 1 d .
S1 S 0.49145(14) 0.27255(17) 0.72486(8) 0.0095(3) Uani 1 1 d .
S2 S 0.67029(14) 0.50085(16) 1.00168(8) 0.0070(3) Uani 1 1 d .

loop_
_atom_site_aniso_label
_atom_site_aniso_U_11
_atom_site_aniso_U_22
_atom_site_aniso_U_33
_atom_site_aniso_U_23
_atom_site_aniso_U_13
_atom_site_aniso_U_12
Cu1 0.0158(4) 0.0170(4) 0.0100(3) -0.0003(3) 0.0071(3) 0.0022(3)
Cu2 0.0136(4) 0.0122(4) 0.0093(3) 0.0013(3) 0.0014(3) -0.0063(3)
Cu3 0.0198(4) 0.0147(4) 0.0186(4) 0.0066(3) 0.0141(3) 0.0034(3)
Br1 0.0133(3) 0.0182(3) 0.0224(3) -0.0008(3) 0.0115(3) 0.0018(2)
C1 0.012(3) 0.007(3) 0.011(3) 0.003(2) 0.009(2) 0.001(2)
C2 0.016(3) 0.013(3) 0.007(3) 0.000(2) 0.007(2) 0.001(2)
C3 0.014(3) 0.019(3) 0.025(3) -0.006(3) 0.012(3) 0.000(3)
C4 0.009(3) 0.027(4) 0.022(3) -0.013(3) 0.004(3) -0.005(3)
C5 0.002(2) 0.008(3) 0.007(2) -0.002(2) 0.000(2) -0.001(2)
C6 0.010(3) 0.004(3) 0.014(3) -0.005(2) 0.004(2) -0.001(2)
C7 0.014(3) 0.002(3) 0.012(3) 0.002(2) 0.004(2) 0.002(2)
C8 0.009(3) 0.015(3) 0.009(3) 0.004(2) 0.005(2) -0.001(2)
N1 0.008(2) 0.004(2) 0.009(2) 0.0001(18) 0.0035(19) -0.0027(19)
N2 0.007(2) 0.016(3) 0.013(2) -0.007(2) 0.002(2) -0.004(2)
N3 0.011(2) 0.009(2) 0.007(2) -0.0015(18) 0.004(2) -0.0016(19)
N4 0.010(2) 0.008(2) 0.008(2) 0.0008(19) 0.0048(19) 0.0002(19)
S1 0.0092(7) 0.0113(7) 0.0101(6) -0.0039(6) 0.0063(6) -0.0019(6)
S2 0.0083(7) 0.0043(6) 0.0078(6) 0.0011(5) 0.0036(5) -0.0009(5)

loop_
_atom_type_symbol
_atom_type_description
_atom_type_scat_dispersion_real
_atom_type_scat_dispersion_imag
_atom_type_scat_source
C C 0.0033 0.0016 'International Tables Vol C Tables 4.2.6.8 and 6.1.1.4'
H H 0.0000 0.0000 'International Tables Vol C Tables 4.2.6.8 and 6.1.1.4'
N N 0.0061 0.0033 'International Tables Vol C Tables 4.2.6.8 and 6.1.1.4'
S S 0.1246 0.1234 'International Tables Vol C Tables 4.2.6.8 and 6.1.1.4'
Cu Cu 0.3201 1.2651 'International Tables Vol C Tables 4.2.6.8 and 6.1.1.4'
Br Br -0.2901 2.4595 'International Tables Vol C Tables 4.2.6.8 and 6.1.1.4'

loop_
_geom_angle_atom_site_label_1
_geom_angle_atom_site_label_2
_geom_angle_atom_site_label_3
_geom_angle
_geom_angle_site_symmetry_1
_geom_angle_site_symmetry_3
N3 Cu1 S1 135.72(12) . .
N3 Cu1 Br1 105.47(12) . .
S1 Cu1 Br1 118.39(4) . .
N3 Cu1 Cu3 94.93(12) . .
S1 Cu1 Cu3 110.99(5) . .
Br1 Cu1 Cu3 60.59(2) . .
N3 Cu1 Cu2 91.13(12) . .
S1 Cu1 Cu2 74.48(4) . .
Br1 Cu1 Cu2 117.73(3) . .
Cu3 Cu1 Cu2 58.44(2) . .
N1 Cu2 S2 128.88(12) . .
N1 Cu2 S1 106.71(12) . 2_656
S2 Cu2 S1 123.41(5) . 2_656
N1 Cu2 Cu3 136.40(12) . .
S2 Cu2 Cu3 51.22(4) . .
S1 Cu2 Cu3 82.89(4) 2_656 .
N1 Cu2 Cu1 83.97(12) . .
S2 Cu2 Cu1 70.75(4) . .
S1 Cu2 Cu1 110.30(4) 2_656 .
Cu3 Cu2 Cu1 53.53(2) . .
N2 Cu3 S2 137.87(13) 2_656 .
N2 Cu3 Br1 97.60(13) 2_656 .
S2 Cu3 Br1 122.16(4) . .
N2 Cu3 Cu1 116.25(13) 2_656 .
S2 Cu3 Cu1 79.82(4) . .
Br1 Cu3 Cu1 57.02(2) . .
N2 Cu3 Cu2 95.33(12) 2_656 .
S2 Cu3 Cu2 52.69(4) . .
Br1 Cu3 Cu2 123.61(3) . .
Cu1 Cu3 Cu2 68.04(3) . .
Cu1 Br1 Cu3 62.39(3) . .
N2 C1 N1 123.4(4) . .
N2 C1 S1 119.5(4) . .
N1 C1 S1 117.1(4) . .
N1 C2 C3 123.0(5) . .
N1 C2 H2 118.5 . .
C3 C2 H2 118.5 . .
C4 C3 C2 116.5(5) . .
C4 C3 H3 121.7 . .
C2 C3 H3 121.7 . .
N2 C4 C3 122.8(5) . .
N2 C4 H4 118.6 . .
C3 C4 H4 118.6 . .
N4 C5 N3 123.7(4) . .
N4 C5 S2 117.1(4) . .
N3 C5 S2 119.1(4) . .
N3 C6 C7 122.5(5) . .
N3 C6 H6 118.8 . .
C7 C6 H6 118.8 . .
C6 C7 C8 116.7(5) . .
C6 C7 H7 121.6 . .
C8 C7 H7 121.6 . .
N4 C8 C7 122.4(4) . .
N4 C8 H8 118.8 . .
C7 C8 H8 118.8 . .
C2 N1 C1 116.8(4) . .
C2 N1 Cu2 122.1(3) . .
C1 N1 Cu2 120.7(3) . .
C1 N2 C4 117.3(4) . .
C1 N2 Cu3 124.8(3) . 2_646
C4 N2 Cu3 117.7(4) . 2_646
C6 N3 C5 117.6(4) . .
C6 N3 Cu1 126.6(3) . .
C5 N3 Cu1 115.7(3) . .
C5 N4 C8 116.8(4) . .
C1 S1 Cu1 110.10(17) . .
C1 S1 Cu2 116.52(18) . 2_646
Cu1 S1 Cu2 110.15(6) . 2_646
C5 S2 Cu3 111.51(17) . .
C5 S2 Cu2 109.53(17) . .
Cu3 S2 Cu2 76.09(4) . .

loop_
_geom_bond_atom_site_label_1
_geom_bond_atom_site_label_2
_geom_bond_distance
_geom_bond_site_symmetry_2
Cu1 N3 1.989(4) .
Cu1 S1 2.1841(14) .
Cu1 Br1 2.4541(8) .
Cu1 Cu3 2.5923(10) .
Cu1 Cu2 2.9897(9) .
Cu2 N1 2.033(4) .
Cu2 S2 2.2506(14) .
Cu2 S1 2.2855(14) 2_656
Cu2 Cu3 2.7468(9) .
Cu3 N2 2.006(4) 2_656
Cu3 S2 2.2060(14) .
Cu3 Br1 2.5484(8) .
C1 N2 1.339(6) .
C1 N1 1.350(6) .
C1 S1 1.746(5) .
C2 N1 1.334(6) .
C2 C3 1.368(7) .
C2 H2 0.9500 .
C3 C4 1.349(7) .
C3 H3 0.9500 .
C4 N2 1.345(7) .
C4 H4 0.9500 .
C5 N4 1.340(6) .
C5 N3 1.354(6) .
C5 S2 1.747(5) .
C6 N3 1.330(6) .
C6 C7 1.364(7) .
C6 H6 0.9500 .
C7 C8 1.381(7) .
C7 H7 0.9500 .
C8 N4 1.347(6) .
C8 H8 0.9500 .

loop_
_geom_torsion_atom_site_label_1
_geom_torsion_atom_site_label_2
_geom_torsion_atom_site_label_3
_geom_torsion_atom_site_label_4
_geom_torsion
_geom_torsion_site_symmetry_1
_geom_torsion_site_symmetry_4
N3 Cu1 Cu2 N1 -95.25(16) . .
S1 Cu1 Cu2 N1 42.28(12) . .
Br1 Cu1 Cu2 N1 156.59(11) . .
Cu3 Cu1 Cu2 N1 169.66(11) . .
N3 Cu1 Cu2 S2 39.61(12) . .
S1 Cu1 Cu2 S2 177.15(5) . .
Br1 Cu1 Cu2 S2 -68.55(5) . .
Cu3 Cu1 Cu2 S2 -55.47(4) . .
N3 Cu1 Cu2 S1 159.13(12) . 2_656
S1 Cu1 Cu2 S1 -63.33(6) . 2_656
Br1 Cu1 Cu2 S1 50.97(5) . 2_656
Cu3 Cu1 Cu2 S1 64.04(4) . 2_656
N3 Cu1 Cu2 Cu3 95.09(12) . .
S1 Cu1 Cu2 Cu3 -127.37(4) . .
Br1 Cu1 Cu2 Cu3 -13.07(3) . .
N3 Cu1 Cu3 N2 -173.30(18) . 2_656
S1 Cu1 Cu3 N2 -29.90(14) . 2_656
Br1 Cu1 Cu3 N2 81.71(14) . 2_656
Cu2 Cu1 Cu3 N2 -85.00(14) . 2_656
N3 Cu1 Cu3 S2 -34.57(12) . .
S1 Cu1 Cu3 S2 108.82(5) . .
Br1 Cu1 Cu3 S2 -139.56(4) . .
Cu2 Cu1 Cu3 S2 53.72(4) . .
N3 Cu1 Cu3 Br1 104.99(12) . .
S1 Cu1 Cu3 Br1 -111.62(5) . .
Cu2 Cu1 Cu3 Br1 -166.72(3) . .
N3 Cu1 Cu3 Cu2 -88.29(12) . .
S1 Cu1 Cu3 Cu2 55.10(4) . .
Br1 Cu1 Cu3 Cu2 166.72(3) . .
N1 Cu2 Cu3 N2 101.2(2) . 2_656
S2 Cu2 Cu3 N2 -149.92(14) . 2_656
S1 Cu2 Cu3 N2 -5.62(13) 2_656 2_656
Cu1 Cu2 Cu3 N2 116.19(13) . 2_656
N1 Cu2 Cu3 S2 -108.90(17) . .
S1 Cu2 Cu3 S2 144.30(6) 2_656 .
Cu1 Cu2 Cu3 S2 -93.89(5) . .
N1 Cu2 Cu3 Br1 -1.62(17) . .
S2 Cu2 Cu3 Br1 107.27(5) . .
S1 Cu2 Cu3 Br1 -108.43(5) 2_656 .
Cu1 Cu2 Cu3 Br1 13.38(3) . .
N1 Cu2 Cu3 Cu1 -15.01(16) . .
S2 Cu2 Cu3 Cu1 93.89(5) . .
S1 Cu2 Cu3 Cu1 -121.81(4) 2_656 .
N3 Cu1 Br1 Cu3 -86.92(13) . .
S1 Cu1 Br1 Cu3 99.37(5) . .
Cu2 Cu1 Br1 Cu3 12.78(3) . .
N2 Cu3 Br1 Cu1 -116.44(13) 2_656 .
S2 Cu3 Br1 Cu1 48.95(5) . .
Cu2 Cu3 Br1 Cu1 -14.83(3) . .
N1 C2 C3 C4 -3.8(8) . .
C2 C3 C4 N2 3.7(9) . .
N3 C6 C7 C8 2.0(7) . .
C6 C7 C8 N4 -3.0(7) . .
C3 C2 N1 C1 1.3(7) . .
C3 C2 N1 Cu2 174.2(4) . .
N2 C1 N1 C2 1.6(7) . .
S1 C1 N1 C2 -179.9(4) . .
N2 C1 N1 Cu2 -171.4(4) . .
S1 C1 N1 Cu2 7.2(5) . .
S2 Cu2 N1 C2 91.5(4) . .
S1 Cu2 N1 C2 -99.8(4) 2_656 .
Cu3 Cu2 N1 C2 162.8(3) . .
Cu1 Cu2 N1 C2 150.7(4) . .
S2 Cu2 N1 C1 -95.9(4) . .
S1 Cu2 N1 C1 72.8(4) 2_656 .
Cu3 Cu2 N1 C1 -24.6(4) . .
Cu1 Cu2 N1 C1 -36.6(4) . .
N1 C1 N2 C4 -1.8(7) . .
S1 C1 N2 C4 179.8(4) . .
N1 C1 N2 Cu3 -176.4(4) . 2_646
S1 C1 N2 Cu3 5.1(6) . 2_646
C3 C4 N2 C1 -1.1(8) . .
C3 C4 N2 Cu3 174.0(5) . 2_646
C7 C6 N3 C5 2.2(7) . .
C7 C6 N3 Cu1 -176.0(4) . .
N4 C5 N3 C6 -5.8(7) . .
S2 C5 N3 C6 171.2(4) . .
N4 C5 N3 Cu1 172.6(4) . .
S2 C5 N3 Cu1 -10.3(5) . .
S1 Cu1 N3 C6 84.8(4) . .
Br1 Cu1 N3 C6 -87.3(4) . .
Cu3 Cu1 N3 C6 -148.1(4) . .
Cu2 Cu1 N3 C6 153.5(4) . .
S1 Cu1 N3 C5 -93.5(4) . .
Br1 Cu1 N3 C5 94.4(3) . .
Cu3 Cu1 N3 C5 33.6(3) . .
Cu2 Cu1 N3 C5 -24.8(3) . .
N3 C5 N4 C8 4.8(7) . .
S2 C5 N4 C8 -172.3(4) . .
C7 C8 N4 C5 -0.2(7) . .
N2 C1 S1 Cu1 -137.4(4) . .
N1 C1 S1 Cu1 44.0(4) . .
N2 C1 S1 Cu2 -11.1(5) . 2_646
N1 C1 S1 Cu2 170.3(3) . 2_646
N3 Cu1 S1 C1 26.0(3) . .
Br1 Cu1 S1 C1 -162.75(18) . .
Cu3 Cu1 S1 C1 -95.73(19) . .
Cu2 Cu1 S1 C1 -49.24(18) . .
N3 Cu1 S1 Cu2 -103.90(18) . 2_646
Br1 Cu1 S1 Cu2 67.39(7) . 2_646
Cu3 Cu1 S1 Cu2 134.41(5) . 2_646
Cu2 Cu1 S1 Cu2 -179.10(6) . 2_646
N4 C5 S2 Cu3 151.8(3) . .
N3 C5 S2 Cu3 -25.4(4) . .
N4 C5 S2 Cu2 -125.9(3) . .
N3 C5 S2 Cu2 56.8(4) . .
N2 Cu3 S2 C5 153.9(3) 2_656 .
Br1 Cu3 S2 C5 -4.24(19) . .
Cu1 Cu3 S2 C5 35.76(18) . .
Cu2 Cu3 S2 C5 105.82(18) . .
N2 Cu3 S2 Cu2 48.1(2) 2_656 .
Br1 Cu3 S2 Cu2 -110.06(5) . .
Cu1 Cu3 S2 Cu2 -70.06(3) . .
N1 Cu2 S2 C5 14.8(2) . .
S1 Cu2 S2 C5 -152.16(18) 2_656 .
Cu3 Cu2 S2 C5 -108.24(18) . .
Cu1 Cu2 S2 C5 -50.04(17) . .
N1 Cu2 S2 Cu3 123.06(15) . .
S1 Cu2 S2 Cu3 -43.92(7) 2_656 .
Cu1 Cu2 S2 Cu3 58.19(3) . .
